data_7042698
loop_
_publ_author_name
'Sietzen, Malte'
'Batke, Sonja'
'Antoni, Patrick W.'
'Wadepohl, Hubert'
'Ballmann, Joachim'

_publ_section_title
;
 Benzylene-linked [PNP] scaffolds and their cyclometalated zirconium and
 hafnium complexes
;
_journal_name_full 'Dalton Trans.'
_journal_paper_doi 10.1039/C7DT00413C
_journal_year 2017
_chemical_formula_moiety 'C44 H50 Hf N4 P2'
_chemical_formula_sum 'C44 H50 Hf N4 P2'
_chemical_formula_weight 875.31
_chemical_properties_physical 'air-sensitive, moisture-sensitive'
_space_group_crystal_system triclinic
_space_group_IT_number 2
_space_group_name_Hall '-P 1'
_space_group_name_H-M_alt 'P -1'
_symmetry_cell_setting triclinic
_symmetry_Int_Tables_number 2
_symmetry_space_group_name_Hall '-P 1'
_symmetry_space_group_name_H-M 'P -1'
_atom_sites_solution_hydrogens geom
_atom_sites_solution_primary iterative
_atom_sites_solution_secondary difmap
_audit_block_code ba_sb57
_audit_creation_date 2016-04-11
_audit_creation_method
;
Olex2 1.2
(compiled 2016.02.16 svn.r3265 for OlexSys, GUI svn.r5155)
;
_audit_update_record
;
2017-03-17 deposited with the CCDC.
2017-04-05 downloaded from the CCDC.
;
_cell_angle_alpha 81.2172(11)
_cell_angle_beta 85.5974(9)
_cell_angle_gamma 61.4891(12)
_cell_formula_units_Z 2
_cell_length_a 12.47419(13)
_cell_length_b 12.67913(18)
_cell_length_c 14.64329(19)
_cell_measurement_reflns_used 52008
_cell_measurement_temperature 120(1)
_cell_measurement_theta_max 32.0980
_cell_measurement_theta_min 3.3040
_cell_volume 2011.26(5)
_computing_cell_refinement 'CrysAlisPro 1.171.38.41p (Rigaku OD, 2015)'
_computing_data_collection 'CrysAlisPro 1.171.38.41p (Rigaku OD, 2015)'
_computing_data_reduction 'CrysAlisPro 1.171.38.41p (Rigaku OD, 2015)'
_computing_molecular_graphics 'Olex2 (Dolomanov et al., 2009)'
_computing_publication_material 'encif (Wadepohl, 2009-15); encifer 1.5 (CCDC, 2014)'
_computing_structure_refinement 'ShelXL (Sheldrick, 2015)'
_computing_structure_solution 'SUPERFLIP (Palatinus, 2007-2009)'
_diffrn_ambient_environment perfluoro
_diffrn_ambient_temperature 120(1)
_diffrn_detector 'CCD plate'
_diffrn_detector_area_resol_mean 7.9621
_diffrn_detector_type Eos
_diffrn_measured_fraction_theta_full 0.998
_diffrn_measured_fraction_theta_max 0.967
_diffrn_measurement_details
;
List of Runs (angles in degrees, time in seconds):

  # Type    Start    End  Width  t~exp~   \w     \q     \k     \f   Frames
#--------------------------------------------------------------------------
  1  \w     -4.00  97.00   0.50   20.00    --   26.43  77.00-120.00  202
  2  \w      1.00  99.00   0.50   20.00    --   26.43  38.00 150.00  196
  3  \w      5.00  95.00   0.50   20.00    --   26.43  57.00   0.00  180
  4  \w    -42.00  47.00   0.50   20.00    --   26.43 -57.00 -30.00  178
  5  \w    -42.00  47.00   0.50   20.00    --   26.43 -57.00 120.00  178
  6  \w     -4.00  97.00   0.50   20.00    --   26.43  77.00  90.00  202
  7  \w    -20.00  68.00   0.50   20.00    --   26.43 -99.00 -90.00  176
  8  \w    -46.00  52.00   0.50   20.00    --   26.43 -38.00  30.00  196
  9  \w     -4.00  97.00   0.50   20.00    --   26.43  77.00  30.00  202
 10  \w    -20.00  68.00   0.50   20.00    --   26.43 -99.00-150.00  176
 11  \w    -20.00  68.00   0.50   20.00    --   26.43 -99.00 -60.00  176
 12  \w      1.00  99.00   0.50   20.00    --   26.43  38.00 -30.00  196
 13  \w     -4.00  97.00   0.50   20.00    --   26.43  77.00-180.00  202
 14  \w     -4.00  97.00   0.50   20.00    --   26.43  77.00 -60.00  202
 15  \w      6.00  88.00   0.50   20.00    --   26.43-132.00 114.45  164
 16  \f      0.00 120.00   0.50   20.00  26.43  26.43  40.00    --   240
 17  \f      0.00 120.00   0.50   20.00  26.43  26.43 -60.00    --   240
 18  \f      0.00 120.00   0.50   20.00  26.43  26.43  60.00    --   240
 19  \f    120.00 240.00   0.50   20.00  26.43  26.43 -40.00    --   240
 20  \f    120.00 240.00   0.50   20.00  26.43  26.43  40.00    --   240
 21  \f    120.00 240.00   0.50   20.00  26.43  26.43 -60.00    --   240
 22  \f    120.00 240.00   0.50   20.00  26.43  26.43  60.00    --   240
 23  \f    240.00 360.00   0.50   20.00  26.43  26.43 -40.00    --   240
 24  \f    240.00 360.00   0.50   20.00  26.43  26.43  40.00    --   240
 25  \f    240.00 310.00   0.50   20.00  26.43  26.43 -60.00    --   140
 26  \f      0.00 120.00   0.50   20.00  26.43  26.43 -40.00    --   240
;
_diffrn_measurement_device 'four-circle diffractometer'
_diffrn_measurement_device_type 'Agilent SuperNova, Dual, Cu at zero, Eos'
_diffrn_measurement_method '\w and \f scans'
_diffrn_measurement_specimen_support 'polyimid foil'
_diffrn_orient_matrix_type 'CrysAlisPro convention (1999,Acta A55,543-557)'
_diffrn_orient_matrix_UB_11 -0.0025937000
_diffrn_orient_matrix_UB_12 0.0379168000
_diffrn_orient_matrix_UB_13 -0.0416707000
_diffrn_orient_matrix_UB_21 0.0641211000
_diffrn_orient_matrix_UB_22 -0.0230768000
_diffrn_orient_matrix_UB_23 0.0014332000
_diffrn_orient_matrix_UB_31 0.0083116000
_diffrn_orient_matrix_UB_32 -0.0464233000
_diffrn_orient_matrix_UB_33 -0.0257653000
_diffrn_radiation_monochromator mirror
_diffrn_radiation_probe x-ray
_diffrn_radiation_type 'Mo K\a'
_diffrn_radiation_wavelength 0.71073
_diffrn_reflns_av_R_equivalents 0.0388
_diffrn_reflns_av_unetI/netI 0.0233
_diffrn_reflns_Laue_measured_fraction_full 0.998
_diffrn_reflns_Laue_measured_fraction_max 0.967
_diffrn_reflns_limit_h_max 18
_diffrn_reflns_limit_h_min -18
_diffrn_reflns_limit_k_max 19
_diffrn_reflns_limit_k_min -19
_diffrn_reflns_limit_l_max 21
_diffrn_reflns_limit_l_min -21
_diffrn_reflns_number 128166
_diffrn_reflns_point_group_measured_fraction_full 0.998
_diffrn_reflns_point_group_measured_fraction_max 0.967
_diffrn_reflns_theta_full 25.242
_diffrn_reflns_theta_max 32.437
_diffrn_reflns_theta_min 3.155
_diffrn_source 'microfocus X-Ray tube'
_diffrn_source_type 'Agilent SuperNova (Mo) X-ray Source'
_exptl_absorpt_coefficient_mu 2.708
_exptl_absorpt_correction_T_max 0.863
_exptl_absorpt_correction_T_min 0.757
_exptl_absorpt_correction_type gaussian
_exptl_absorpt_process_details
;
CrysAlisPro 1.171.38.41p (Rigaku Oxford Diffraction, 2015)
Numerical absorption correction based on gaussian integration over
            a multifaceted crystal model
Empirical absorption correction using spherical harmonics,
 implemented in SCALE3 ABSPACK scaling algorithm.
;
_exptl_crystal_colour 'light yellow'
_exptl_crystal_density_diffrn 1.445
_exptl_crystal_description irregular
_exptl_crystal_F_000 888
_exptl_crystal_size_max 0.158
_exptl_crystal_size_mid 0.106
_exptl_crystal_size_min 0.079
_refine_diff_density_max 1.360
_refine_diff_density_min -0.748
_refine_diff_density_rms 0.091
_refine_ls_extinction_method none
_refine_ls_goodness_of_fit_ref 1.104
_refine_ls_hydrogen_treatment constr
_refine_ls_matrix_type full
_refine_ls_number_parameters 466
_refine_ls_number_reflns 13994
_refine_ls_number_restraints 0
_refine_ls_restrained_S_all 1.104
_refine_ls_R_factor_all 0.0285
_refine_ls_R_factor_gt 0.0237
_refine_ls_shift/su_max 0.003
_refine_ls_shift/su_mean 0.000
_refine_ls_structure_factor_coef Fsqd
_refine_ls_weighting_details 'w=1/[\s^2^(Fo^2^)+(0.0198P)^2^+1.7199P] where P=(Fo^2^+2Fc^2^)/3'
_refine_ls_weighting_scheme calc
_refine_ls_wR_factor_gt 0.0514
_refine_ls_wR_factor_ref 0.0527
_reflns_Friedel_coverage 0.000
_reflns_number_gt 12875
_reflns_number_total 13994
_reflns_threshold_expression 'I > 2\s(I)'
_cod_data_source_file c7dt00413c2.cif
_cod_data_source_block ba_sb57
_cod_database_code 7042698
_audit_block_refno 2698
_audit_block_usercomment sb_dh_04
_chemical_oxdiff_formula 'C44 H50 N4 P Hf'
_chemical_oxdiff_usercomment sb_dh_04
_shelx_space_group_comment
;
The symmetry employed for this shelxl refinement is uniquely defined
by the following loop, which should always be used as a source of
symmetry information in preference to the above space-group names.
They are only intended as comments.
;
_shelx_estimated_absorpt_t_max 0.773
_shelx_estimated_absorpt_t_min 0.773
_reflns_odcompleteness_completeness 99.91
_reflns_odcompleteness_iscentric 1
_reflns_odcompleteness_theta 30.44
_shelxl_version_number 2014/7
_olex2_refinement_description
;
1. Fixed Uiso
 At 1.2 times of:
  All C(H) groups, All C(H,H) groups
 At 1.5 times of:
  All C(H,H,H) groups
2.a Secondary CH2 refined with riding coordinates:
 C1(H1A,H1B), C20(H20A,H20B)
2.b Aromatic/amide H refined with riding coordinates:
 C4(H4), C5(H5), C6(H6), C7(H7), C9(H9), C10(H10), C11(H11), C12(H12),
 C13(H13), C15(H15), C16(H16), C17(H17), C18(H18), C19(H19), C23(H23), C24(H24),
  C25(H25), C26(H26), C28(H28), C29(H29), C30(H30), C31(H31), C32(H32),
 C34(H34), C35(H35), C36(H36), C37(H37), C38(H38)
2.c Idealised Me refined as rotating group:
 C39(H39A,H39B,H39C), C40(H40A,H40B,H40C), C41(H41A,H41B,H41C), C42(H42A,H42B,
 H42C), C43(H43A,H43B,H43C), C44(H44A,H44B,H44C)
;
_olex2_submission_special_instructions 'No special instructions were received'
_oxdiff_exptl_absorpt_empirical_details
;
Empirical correction (ABSPACK) includes:
- Absorption correction using spherical harmonics
- Frame scaling
- Detector area scaling
;
_oxdiff_exptl_absorpt_empirical_full_max 1.104
_oxdiff_exptl_absorpt_empirical_full_min 0.906
_cell_oxdiff_length_a 12.47419(13)
_cell_oxdiff_length_b 12.67913(18)
_cell_oxdiff_length_c 14.64329(19)
_cell_oxdiff_angle_alpha 81.2172(11)
_cell_oxdiff_angle_beta 85.5974(9)
_cell_oxdiff_angle_gamma 61.4891(12)
_cell_oxdiff_volume 2011.26(4)
_cell_oxdiff_measurement_reflns_used 52008

loop_
_symmetry_equiv_pos_as_xyz
'x, y, z'
'-x, -y, -z'

loop_
_atom_site_label
_atom_site_type_symbol
_atom_site_fract_x
_atom_site_fract_y
_atom_site_fract_z
_atom_site_U_iso_or_equiv
_atom_site_adp_type
_atom_site_occupancy
_atom_site_site_symmetry_order
_atom_site_calc_flag
_atom_site_refinement_flags_posn
Hf Hf 0.11888(2) 0.67431(2) 0.16660(2) 0.01536(2) Uani 1 1 d .
P1 P 0.24066(4) 0.40052(4) 0.21655(3) 0.01586(8) Uani 1 1 d .
P2 P 0.32560(4) 0.79654(4) 0.40054(3) 0.01642(8) Uani 1 1 d .
N1 N 0.27136(13) 0.61848(14) 0.25314(10) 0.0163(3) Uani 1 1 d .
N2 N 0.08208(15) 0.85116(14) 0.14616(11) 0.0214(3) Uani 1 1 d .
N3 N -0.04894(14) 0.69106(15) 0.20634(11) 0.0212(3) Uani 1 1 d .
N4 N 0.14546(15) 0.64221(14) 0.03191(10) 0.0197(3) Uani 1 1 d .
C1 C 0.33108(17) 0.37395(16) 0.32085(12) 0.0195(3) Uani 1 1 d .
H1A H 0.3506 0.2941 0.3566 0.023 Uiso 1 1 calc R
H1B H 0.4084 0.3756 0.3028 0.023 Uiso 1 1 calc R
C2 C 0.25376(17) 0.47380(17) 0.37777(12) 0.0190(3) Uani 1 1 d .
C3 C 0.22452(16) 0.59421(16) 0.34106(12) 0.0171(3) Uani 1 1 d .
C4 C 0.13786(18) 0.68998(18) 0.38648(13) 0.0225(4) Uani 1 1 d .
H4 H 0.1128 0.7713 0.3596 0.027 Uiso 1 1 calc R
C5 C 0.0882(2) 0.6666(2) 0.47095(15) 0.0311(4) Uani 1 1 d .
H5 H 0.0312 0.7318 0.5021 0.037 Uiso 1 1 calc R
C6 C 0.1220(2) 0.5488(2) 0.50915(14) 0.0339(5) Uani 1 1 d .
H6 H 0.0902 0.5330 0.5677 0.041 Uiso 1 1 calc R
C7 C 0.2024(2) 0.4527(2) 0.46234(13) 0.0279(4) Uani 1 1 d .
H7 H 0.2225 0.3721 0.4881 0.033 Uiso 1 1 calc R
C8 C 0.35174(16) 0.29831(16) 0.13928(12) 0.0180(3) Uani 1 1 d .
C9 C 0.31280(18) 0.24730(17) 0.07920(13) 0.0231(4) Uani 1 1 d .
H9 H 0.2304 0.2624 0.0814 0.028 Uiso 1 1 calc R
C10 C 0.39376(19) 0.17474(18) 0.01633(14) 0.0256(4) Uani 1 1 d .
H10 H 0.3659 0.1414 -0.0244 0.031 Uiso 1 1 calc R
C11 C 0.51417(19) 0.15091(18) 0.01272(14) 0.0262(4) Uani 1 1 d .
H11 H 0.5693 0.1009 -0.0299 0.031 Uiso 1 1 calc R
C12 C 0.55384(19) 0.2007(2) 0.07184(14) 0.0272(4) Uani 1 1 d .
H12 H 0.6366 0.1842 0.0699 0.033 Uiso 1 1 calc R
C13 C 0.47327(18) 0.27452(18) 0.13409(13) 0.0233(4) Uani 1 1 d .
H13 H 0.5014 0.3091 0.1735 0.028 Uiso 1 1 calc R
C14 C 0.15075(16) 0.32269(16) 0.25482(12) 0.0173(3) Uani 1 1 d .
C15 C 0.20524(18) 0.19964(17) 0.29130(14) 0.0232(4) Uani 1 1 d .
H15 H 0.2911 0.1554 0.2997 0.028 Uiso 1 1 calc R
C16 C 0.13400(18) 0.14246(17) 0.31522(14) 0.0245(4) Uani 1 1 d .
H16 H 0.1716 0.0588 0.3387 0.029 Uiso 1 1 calc R
C17 C 0.00817(18) 0.20686(18) 0.30498(13) 0.0236(4) Uani 1 1 d .
H17 H -0.0403 0.1677 0.3227 0.028 Uiso 1 1 calc R
C18 C -0.04678(18) 0.32850(18) 0.26881(14) 0.0235(4) Uani 1 1 d .
H18 H -0.1328 0.3725 0.2614 0.028 Uiso 1 1 calc R
C19 C 0.02452(16) 0.38598(16) 0.24342(13) 0.0198(3) Uani 1 1 d .
H19 H -0.0133 0.4690 0.2181 0.024 Uiso 1 1 calc R
C20 C 0.42905(16) 0.63137(15) 0.40010(12) 0.0171(3) Uani 1 1 d .
H20A H 0.5023 0.6061 0.4374 0.021 Uiso 1 1 calc R
H20B H 0.3867 0.5853 0.4285 0.021 Uiso 1 1 calc R
C21 C 0.46727(15) 0.60286(15) 0.30262(11) 0.0157(3) Uani 1 1 d .
C22 C 0.39166(15) 0.59737(15) 0.23792(11) 0.0150(3) Uani 1 1 d .
C23 C 0.43742(17) 0.57719(16) 0.14741(12) 0.0191(3) Uani 1 1 d .
H23 H 0.3890 0.5707 0.1038 0.023 Uiso 1 1 calc R
C24 C 0.55078(17) 0.56661(17) 0.12017(13) 0.0218(3) Uani 1 1 d .
H24 H 0.5782 0.5547 0.0584 0.026 Uiso 1 1 calc R
C25 C 0.62436(17) 0.57339(17) 0.18341(14) 0.0228(4) Uani 1 1 d .
H25 H 0.7019 0.5667 0.1654 0.027 Uiso 1 1 calc R
C26 C 0.58214(16) 0.59014(16) 0.27318(13) 0.0198(3) Uani 1 1 d .
H26 H 0.6331 0.5931 0.3166 0.024 Uiso 1 1 calc R
C27 C 0.43220(17) 0.85765(16) 0.36726(12) 0.0189(3) Uani 1 1 d .
C28 C 0.43866(18) 0.89569(18) 0.27324(13) 0.0235(4) Uani 1 1 d .
H28 H 0.3916 0.8859 0.2304 0.028 Uiso 1 1 calc R
C29 C 0.51281(19) 0.94766(19) 0.24138(15) 0.0286(4) Uani 1 1 d .
H29 H 0.5165 0.9728 0.1772 0.034 Uiso 1 1 calc R
C30 C 0.5811(2) 0.9626(2) 0.30318(17) 0.0315(4) Uani 1 1 d .
H30 H 0.6305 0.9997 0.2817 0.038 Uiso 1 1 calc R
C31 C 0.5774(2) 0.9235(2) 0.39655(17) 0.0353(5) Uani 1 1 d .
H31 H 0.6255 0.9329 0.4388 0.042 Uiso 1 1 calc R
C32 C 0.50389(19) 0.8707(2) 0.42877(14) 0.0273(4) Uani 1 1 d .
H32 H 0.5025 0.8435 0.4928 0.033 Uiso 1 1 calc R
C33 C 0.30474(16) 0.80821(16) 0.52452(12) 0.0171(3) Uani 1 1 d .
C34 C 0.23165(18) 0.92367(17) 0.55108(13) 0.0228(4) Uani 1 1 d .
H34 H 0.1983 0.9921 0.5049 0.027 Uiso 1 1 calc R
C35 C 0.20719(18) 0.93967(17) 0.64361(14) 0.0243(4) Uani 1 1 d .
H35 H 0.1580 1.0185 0.6603 0.029 Uiso 1 1 calc R
C36 C 0.25501(17) 0.83978(18) 0.71176(13) 0.0224(3) Uani 1 1 d .
H36 H 0.2394 0.8505 0.7751 0.027 Uiso 1 1 calc R
C37 C 0.32552(17) 0.72457(17) 0.68688(13) 0.0210(3) Uani 1 1 d .
H37 H 0.3571 0.6561 0.7332 0.025 Uiso 1 1 calc R
C38 C 0.34995(17) 0.70941(16) 0.59415(12) 0.0196(3) Uani 1 1 d .
H38 H 0.3984 0.6302 0.5778 0.024 Uiso 1 1 calc R
C39 C -0.0354(2) 0.9571(2) 0.1393(2) 0.0417(6) Uani 1 1 d .
H39A H -0.0473 0.9995 0.0761 0.062 Uiso 1 1 calc GR
H39B H -0.0397 1.0109 0.1825 0.062 Uiso 1 1 calc GR
H39C H -0.0992 0.9331 0.1546 0.062 Uiso 1 1 calc GR
C40 C 0.1771(2) 0.8883(2) 0.13546(17) 0.0333(5) Uani 1 1 d .
H40A H 0.1702 0.9344 0.1856 0.050 Uiso 1 1 calc GR
H40B H 0.1673 0.9391 0.0759 0.050 Uiso 1 1 calc GR
H40C H 0.2574 0.8164 0.1377 0.050 Uiso 1 1 calc GR
C41 C -0.10261(19) 0.6766(2) 0.29607(14) 0.0272(4) Uani 1 1 d .
H41A H -0.0376 0.6277 0.3414 0.041 Uiso 1 1 calc GR
H41B H -0.1516 0.6360 0.2916 0.041 Uiso 1 1 calc GR
H41C H -0.1548 0.7564 0.3157 0.041 Uiso 1 1 calc GR
C42 C -0.14145(19) 0.7410(2) 0.13421(16) 0.0308(4) Uani 1 1 d .
H42A H -0.2091 0.8177 0.1495 0.046 Uiso 1 1 calc GR
H42B H -0.1719 0.6836 0.1299 0.046 Uiso 1 1 calc GR
H42C H -0.1054 0.7554 0.0749 0.046 Uiso 1 1 calc GR
C43 C 0.1084(2) 0.56116(18) -0.00070(13) 0.0248(4) Uani 1 1 d .
H43A H 0.0800 0.5229 0.0518 0.037 Uiso 1 1 calc GR
H43B H 0.1781 0.4986 -0.0302 0.037 Uiso 1 1 calc GR
H43C H 0.0422 0.6077 -0.0456 0.037 Uiso 1 1 calc GR
C44 C 0.1719(2) 0.71255(18) -0.04584(13) 0.0268(4) Uani 1 1 d .
H44A H 0.0999 0.7584 -0.0854 0.040 Uiso 1 1 calc GR
H44B H 0.2404 0.6579 -0.0816 0.040 Uiso 1 1 calc GR
H44C H 0.1934 0.7688 -0.0229 0.040 Uiso 1 1 calc GR

loop_
_atom_site_aniso_label
_atom_site_aniso_U_11
_atom_site_aniso_U_22
_atom_site_aniso_U_33
_atom_site_aniso_U_23
_atom_site_aniso_U_13
_atom_site_aniso_U_12
Hf 0.01628(3) 0.01610(3) 0.01428(3) -0.00237(2) -0.00062(2) -0.00795(2)
P1 0.01756(19) 0.01506(19) 0.01563(19) -0.00171(15) -0.00169(15) -0.00812(16)
P2 0.0199(2) 0.01490(19) 0.01553(19) -0.00157(15) -0.00209(15) -0.00886(16)
N1 0.0182(6) 0.0206(7) 0.0127(6) -0.0026(5) 0.0009(5) -0.0114(6)
N2 0.0238(7) 0.0176(7) 0.0216(7) -0.0038(6) -0.0011(6) -0.0084(6)
N3 0.0187(7) 0.0223(7) 0.0210(7) -0.0036(6) -0.0001(6) -0.0082(6)
N4 0.0264(8) 0.0219(7) 0.0149(7) -0.0003(5) -0.0016(6) -0.0150(6)
C1 0.0220(8) 0.0185(8) 0.0179(8) -0.0015(6) -0.0043(6) -0.0091(7)
C2 0.0231(8) 0.0243(8) 0.0144(7) -0.0027(6) -0.0011(6) -0.0147(7)
C3 0.0201(8) 0.0224(8) 0.0138(7) -0.0046(6) 0.0006(6) -0.0134(7)
C4 0.0237(9) 0.0267(9) 0.0224(9) -0.0097(7) 0.0033(7) -0.0147(7)
C5 0.0333(11) 0.0436(12) 0.0249(10) -0.0184(9) 0.0112(8) -0.0227(10)
C6 0.0438(12) 0.0515(14) 0.0180(9) -0.0089(9) 0.0107(8) -0.0322(11)
C7 0.0391(11) 0.0363(11) 0.0170(8) 0.0000(7) 0.0014(8) -0.0260(9)
C8 0.0207(8) 0.0161(7) 0.0163(7) -0.0012(6) -0.0009(6) -0.0081(6)
C9 0.0218(8) 0.0233(9) 0.0239(9) -0.0060(7) -0.0026(7) -0.0095(7)
C10 0.0304(10) 0.0227(9) 0.0221(9) -0.0070(7) -0.0019(7) -0.0100(8)
C11 0.0305(10) 0.0232(9) 0.0211(9) -0.0038(7) 0.0056(7) -0.0102(8)
C12 0.0238(9) 0.0328(10) 0.0268(10) -0.0067(8) 0.0068(7) -0.0150(8)
C13 0.0239(9) 0.0272(9) 0.0233(9) -0.0059(7) 0.0023(7) -0.0154(8)
C14 0.0196(8) 0.0177(7) 0.0161(7) -0.0030(6) 0.0006(6) -0.0097(6)
C15 0.0215(8) 0.0178(8) 0.0279(9) 0.0013(7) -0.0032(7) -0.0082(7)
C16 0.0272(9) 0.0189(8) 0.0270(9) 0.0026(7) -0.0018(7) -0.0119(7)
C17 0.0270(9) 0.0263(9) 0.0234(9) -0.0030(7) 0.0014(7) -0.0178(8)
C18 0.0205(8) 0.0261(9) 0.0255(9) -0.0030(7) 0.0002(7) -0.0124(7)
C19 0.0204(8) 0.0182(8) 0.0203(8) -0.0023(6) -0.0008(6) -0.0087(7)
C20 0.0216(8) 0.0160(7) 0.0147(7) -0.0025(6) -0.0021(6) -0.0091(6)
C21 0.0191(7) 0.0137(7) 0.0144(7) -0.0020(5) -0.0005(6) -0.0077(6)
C22 0.0185(7) 0.0132(7) 0.0136(7) -0.0009(5) -0.0002(6) -0.0079(6)
C23 0.0235(8) 0.0215(8) 0.0142(7) -0.0021(6) 0.0005(6) -0.0124(7)
C24 0.0239(9) 0.0225(8) 0.0172(8) -0.0019(6) 0.0047(6) -0.0105(7)
C25 0.0196(8) 0.0236(9) 0.0257(9) -0.0029(7) 0.0043(7) -0.0113(7)
C26 0.0186(8) 0.0191(8) 0.0225(8) -0.0028(6) -0.0012(6) -0.0094(6)
C27 0.0216(8) 0.0160(7) 0.0201(8) -0.0028(6) 0.0000(6) -0.0095(6)
C28 0.0269(9) 0.0244(9) 0.0202(8) 0.0013(7) -0.0026(7) -0.0137(8)
C29 0.0283(10) 0.0269(10) 0.0291(10) 0.0015(8) 0.0048(8) -0.0139(8)
C30 0.0287(10) 0.0302(10) 0.0427(12) -0.0100(9) 0.0107(9) -0.0197(9)
C31 0.0365(12) 0.0500(14) 0.0356(12) -0.0165(10) 0.0056(9) -0.0311(11)
C32 0.0304(10) 0.0382(11) 0.0222(9) -0.0077(8) 0.0018(7) -0.0226(9)
C33 0.0188(7) 0.0175(7) 0.0166(7) -0.0035(6) 0.0003(6) -0.0097(6)
C34 0.0283(9) 0.0178(8) 0.0213(8) -0.0023(6) 0.0006(7) -0.0103(7)
C35 0.0270(9) 0.0199(8) 0.0256(9) -0.0079(7) 0.0041(7) -0.0100(7)
C36 0.0237(9) 0.0277(9) 0.0189(8) -0.0079(7) 0.0040(7) -0.0140(7)
C37 0.0219(8) 0.0235(8) 0.0179(8) -0.0017(6) 0.0001(6) -0.0113(7)
C38 0.0221(8) 0.0183(8) 0.0181(8) -0.0043(6) 0.0003(6) -0.0088(7)
C39 0.0308(11) 0.0228(10) 0.0628(17) -0.0043(10) 0.0036(11) -0.0067(9)
C40 0.0357(11) 0.0249(10) 0.0430(13) 0.0020(9) -0.0087(9) -0.0179(9)
C41 0.0231(9) 0.0321(10) 0.0277(10) -0.0078(8) 0.0056(7) -0.0139(8)
C42 0.0211(9) 0.0360(11) 0.0325(11) -0.0040(9) -0.0048(8) -0.0108(8)
C43 0.0362(10) 0.0264(9) 0.0179(8) -0.0039(7) -0.0022(7) -0.0191(8)
C44 0.0391(11) 0.0241(9) 0.0192(8) -0.0005(7) 0.0023(8) -0.0177(8)

loop_
_atom_type_symbol
_atom_type_description
_atom_type_scat_dispersion_real
_atom_type_scat_dispersion_imag
_atom_type_scat_source
C C 0.0033 0.0016 'International Tables Vol C Tables 4.2.6.8 and 6.1.1.4'
H H 0.0000 0.0000 'International Tables Vol C Tables 4.2.6.8 and 6.1.1.4'
Hf Hf -0.5830 6.1852 'International Tables Vol C Tables 4.2.6.8 and 6.1.1.4'
N N 0.0061 0.0033 'International Tables Vol C Tables 4.2.6.8 and 6.1.1.4'
P P 0.1023 0.0942 'International Tables Vol C Tables 4.2.6.8 and 6.1.1.4'

loop_
_exptl_crystal_face_index_h
_exptl_crystal_face_index_k
_exptl_crystal_face_index_l
_exptl_crystal_face_perp_dist
-4 -15 -13 0.0500
3 0 20 0.0427
-3 -16 5 0.0351
-7 -17 2 0.0377
5 11 -14 0.0333
-2 -1 20 0.0373
-14 -12 -12 0.0551
14 12 12 0.0551
7 -10 -8 0.0502
-12 6 4 0.0630
4 15 13 0.0500
7 -7 12 0.0490
-8 0 18 0.0403
-12 -17 -2 0.0369

loop_
_geom_angle_atom_site_label_1
_geom_angle_atom_site_label_2
_geom_angle_atom_site_label_3
_geom_angle
N1 Hf P1 70.97(4)
N1 Hf C3 30.14(5)
N2 Hf P1 163.99(5)
N2 Hf N1 93.57(6)
N2 Hf N3 101.14(6)
N2 Hf N4 98.62(6)
N2 Hf C3 102.34(6)
N3 Hf P1 91.87(5)
N3 Hf N1 127.18(6)
N3 Hf C3 97.04(6)
N4 Hf P1 86.15(4)
N4 Hf N1 120.09(6)
N4 Hf N3 107.46(6)
N4 Hf C3 143.82(6)
C3 Hf P1 66.46(4)
C1 P1 Hf 103.08(6)
C8 P1 Hf 121.77(6)
C8 P1 C1 104.03(8)
C14 P1 Hf 121.09(6)
C14 P1 C1 103.09(8)
C14 P1 C8 101.20(8)
C27 P2 C20 100.93(8)
C33 P2 C20 101.94(8)
C33 P2 C27 102.34(8)
C3 N1 Hf 101.19(10)
C22 N1 Hf 134.74(11)
C22 N1 C3 123.89(14)
C39 N2 Hf 127.73(15)
C39 N2 C40 109.14(17)
C40 N2 Hf 123.13(13)
C41 N3 Hf 132.90(13)
C41 N3 C42 110.33(16)
C42 N3 Hf 116.31(13)
C43 N4 Hf 120.82(12)
C44 N4 Hf 127.08(12)
C44 N4 C43 110.45(15)
P1 C1 H1A 110.4
P1 C1 H1B 110.4
H1A C1 H1B 108.6
C2 C1 P1 106.76(12)
C2 C1 H1A 110.4
C2 C1 H1B 110.4
C3 C2 C1 118.67(15)
C7 C2 C1 122.17(17)
C7 C2 C3 118.98(17)
N1 C3 Hf 48.67(8)
C2 C3 Hf 115.82(11)
C2 C3 N1 120.00(15)
C4 C3 Hf 98.17(12)
C4 C3 N1 120.20(16)
C4 C3 C2 119.35(16)
C3 C4 H4 119.8
C5 C4 C3 120.42(19)
C5 C4 H4 119.8
C4 C5 H5 120.0
C6 C5 C4 119.99(19)
C6 C5 H5 120.0
C5 C6 H6 119.8
C5 C6 C7 120.37(19)
C7 C6 H6 119.8
C2 C7 H7 119.7
C6 C7 C2 120.7(2)
C6 C7 H7 119.7
C9 C8 P1 119.48(14)
C13 C8 P1 122.24(14)
C13 C8 C9 118.17(17)
C8 C9 H9 119.7
C10 C9 C8 120.65(18)
C10 C9 H9 119.7
C9 C10 H10 119.7
C11 C10 C9 120.51(18)
C11 C10 H10 119.7
C10 C11 H11 120.3
C10 C11 C12 119.40(18)
C12 C11 H11 120.3
C11 C12 H12 119.7
C11 C12 C13 120.52(19)
C13 C12 H12 119.7
C8 C13 H13 119.6
C12 C13 C8 120.74(18)
C12 C13 H13 119.6
C15 C14 P1 122.05(14)
C19 C14 P1 118.96(13)
C19 C14 C15 118.92(17)
C14 C15 H15 119.9
C16 C15 C14 120.18(17)
C16 C15 H15 119.9
C15 C16 H16 119.8
C15 C16 C17 120.40(18)
C17 C16 H16 119.8
C16 C17 H17 120.0
C18 C17 C16 119.96(18)
C18 C17 H17 120.0
C17 C18 H18 120.1
C17 C18 C19 119.88(18)
C19 C18 H18 120.1
C14 C19 C18 120.64(17)
C14 C19 H19 119.7
C18 C19 H19 119.7
P2 C20 H20A 109.5
P2 C20 H20B 109.5
H20A C20 H20B 108.1
C21 C20 P2 110.74(11)
C21 C20 H20A 109.5
C21 C20 H20B 109.5
C22 C21 C20 124.39(15)
C26 C21 C20 116.87(15)
C26 C21 C22 118.56(15)
N1 C22 C21 126.02(15)
N1 C22 C23 115.95(15)
C23 C22 C21 117.87(15)
C22 C23 H23 118.9
C24 C23 C22 122.12(17)
C24 C23 H23 118.9
C23 C24 H24 120.0
C23 C24 C25 119.96(17)
C25 C24 H24 120.0
C24 C25 H25 120.7
C26 C25 C24 118.67(17)
C26 C25 H25 120.7
C21 C26 H26 118.6
C25 C26 C21 122.79(17)
C25 C26 H26 118.6
C28 C27 P2 116.51(14)
C32 C27 P2 124.89(14)
C32 C27 C28 118.58(17)
C27 C28 H28 119.5
C29 C28 C27 121.00(19)
C29 C28 H28 119.5
C28 C29 H29 120.1
C30 C29 C28 119.8(2)
C30 C29 H29 120.1
C29 C30 H30 120.0
C29 C30 C31 120.0(2)
C31 C30 H30 120.0
C30 C31 H31 119.8
C30 C31 C32 120.4(2)
C32 C31 H31 119.8
C27 C32 H32 119.9
C31 C32 C27 120.16(19)
C31 C32 H32 119.9
C34 C33 P2 117.63(13)
C38 C33 P2 124.47(13)
C38 C33 C34 117.76(16)
C33 C34 H34 119.4
C35 C34 C33 121.22(17)
C35 C34 H34 119.4
C34 C35 H35 120.1
C34 C35 C36 119.84(17)
C36 C35 H35 120.1
C35 C36 H36 120.1
C37 C36 C35 119.84(17)
C37 C36 H36 120.1
C36 C37 H37 120.0
C36 C37 C38 119.95(17)
C38 C37 H37 120.0
C33 C38 H38 119.3
C37 C38 C33 121.37(17)
C37 C38 H38 119.3
N2 C39 H39A 109.5
N2 C39 H39B 109.5
N2 C39 H39C 109.5
H39A C39 H39B 109.5
H39A C39 H39C 109.5
H39B C39 H39C 109.5
N2 C40 H40A 109.5
N2 C40 H40B 109.5
N2 C40 H40C 109.5
H40A C40 H40B 109.5
H40A C40 H40C 109.5
H40B C40 H40C 109.5
N3 C41 H41A 109.5
N3 C41 H41B 109.5
N3 C41 H41C 109.5
H41A C41 H41B 109.5
H41A C41 H41C 109.5
H41B C41 H41C 109.5
N3 C42 H42A 109.5
N3 C42 H42B 109.5
N3 C42 H42C 109.5
H42A C42 H42B 109.5
H42A C42 H42C 109.5
H42B C42 H42C 109.5
N4 C43 H43A 109.5
N4 C43 H43B 109.5
N4 C43 H43C 109.5
H43A C43 H43B 109.5
H43A C43 H43C 109.5
H43B C43 H43C 109.5
N4 C44 H44A 109.5
N4 C44 H44B 109.5
N4 C44 H44C 109.5
H44A C44 H44B 109.5
H44A C44 H44C 109.5
H44B C44 H44C 109.5

loop_
_geom_bond_atom_site_label_1
_geom_bond_atom_site_label_2
_geom_bond_distance
Hf P1 3.0420(4)
Hf N1 2.1297(14)
Hf N2 2.0401(16)
Hf N3 2.0476(16)
Hf N4 2.0448(15)
Hf C3 2.7824(17)
P1 C1 1.8608(18)
P1 C8 1.8366(18)
P1 C14 1.8268(18)
P2 C20 1.8639(17)
P2 C27 1.8370(19)
P2 C33 1.8326(18)
N1 C3 1.424(2)
N1 C22 1.399(2)
N2 C39 1.436(3)
N2 C40 1.460(3)
N3 C41 1.455(3)
N3 C42 1.461(3)
N4 C43 1.461(2)
N4 C44 1.454(2)
C1 H1A 0.9900
C1 H1B 0.9900
C1 C2 1.504(3)
C2 C3 1.414(3)
C2 C7 1.399(3)
C3 C4 1.403(3)
C4 H4 0.9500
C4 C5 1.395(3)
C5 H5 0.9500
C5 C6 1.380(3)
C6 H6 0.9500
C6 C7 1.394(3)
C7 H7 0.9500
C8 C9 1.403(2)
C8 C13 1.396(3)
C9 H9 0.9500
C9 C10 1.394(3)
C10 H10 0.9500
C10 C11 1.382(3)
C11 H11 0.9500
C11 C12 1.387(3)
C12 H12 0.9500
C12 C13 1.393(3)
C13 H13 0.9500
C14 C15 1.404(2)
C14 C19 1.394(2)
C15 H15 0.9500
C15 C16 1.389(3)
C16 H16 0.9500
C16 C17 1.389(3)
C17 H17 0.9500
C17 C18 1.388(3)
C18 H18 0.9500
C18 C19 1.395(3)
C19 H19 0.9500
C20 H20A 0.9900
C20 H20B 0.9900
C20 C21 1.511(2)
C21 C22 1.418(2)
C21 C26 1.404(2)
C22 C23 1.413(2)
C23 H23 0.9500
C23 C24 1.387(3)
C24 H24 0.9500
C24 C25 1.392(3)
C25 H25 0.9500
C25 C26 1.387(3)
C26 H26 0.9500
C27 C28 1.397(3)
C27 C32 1.396(3)
C28 H28 0.9500
C28 C29 1.389(3)
C29 H29 0.9500
C29 C30 1.380(3)
C30 H30 0.9500
C30 C31 1.386(3)
C31 H31 0.9500
C31 C32 1.391(3)
C32 H32 0.9500
C33 C34 1.404(2)
C33 C38 1.397(2)
C34 H34 0.9500
C34 C35 1.390(3)
C35 H35 0.9500
C35 C36 1.393(3)
C36 H36 0.9500
C36 C37 1.388(3)
C37 H37 0.9500
C37 C38 1.391(2)
C38 H38 0.9500
C39 H39A 0.9800
C39 H39B 0.9800
C39 H39C 0.9800
C40 H40A 0.9800
C40 H40B 0.9800
C40 H40C 0.9800
C41 H41A 0.9800
C41 H41B 0.9800
C41 H41C 0.9800
C42 H42A 0.9800
C42 H42B 0.9800
C42 H42C 0.9800
C43 H43A 0.9800
C43 H43B 0.9800
C43 H43C 0.9800
C44 H44A 0.9800
C44 H44B 0.9800
C44 H44C 0.9800

loop_
_geom_torsion_atom_site_label_1
_geom_torsion_atom_site_label_2
_geom_torsion_atom_site_label_3
_geom_torsion_atom_site_label_4
_geom_torsion
Hf P1 C1 C2 39.54(13)
Hf P1 C8 C9 -96.51(15)
Hf P1 C8 C13 79.70(16)
Hf P1 C14 C15 -170.25(13)
Hf P1 C14 C19 12.83(17)
Hf N1 C3 C2 99.31(15)
Hf N1 C3 C4 -72.97(16)
Hf N1 C22 C21 155.60(14)
Hf N1 C22 C23 -19.7(2)
Hf C3 C4 C5 131.03(17)
P1 C1 C2 C3 -64.97(18)
P1 C1 C2 C7 110.07(18)
P1 C8 C9 C10 176.49(15)
P1 C8 C13 C12 -177.20(16)
P1 C14 C15 C16 -176.73(15)
P1 C14 C19 C18 177.76(14)
P2 C20 C21 C22 -76.27(18)
P2 C20 C21 C26 98.79(16)
P2 C27 C28 C29 177.43(16)
P2 C27 C32 C31 -176.92(17)
P2 C33 C34 C35 177.34(15)
P2 C33 C38 C37 -176.78(14)
N1 C3 C4 C5 177.53(17)
N1 C22 C23 C24 173.71(16)
C1 P1 C8 C9 148.07(15)
C1 P1 C8 C13 -35.72(17)
C1 P1 C14 C15 -55.94(17)
C1 P1 C14 C19 127.13(15)
C1 C2 C3 Hf 53.40(19)
C1 C2 C3 N1 -2.0(2)
C1 C2 C3 C4 170.35(16)
C1 C2 C7 C6 -173.95(19)
C2 C3 C4 C5 5.2(3)
C3 N1 C22 C21 -30.3(3)
C3 N1 C22 C23 154.43(16)
C3 C2 C7 C6 1.1(3)
C3 C4 C5 C6 -1.7(3)
C4 C5 C6 C7 -2.2(3)
C5 C6 C7 C2 2.5(3)
C7 C2 C3 Hf -121.80(16)
C7 C2 C3 N1 -177.20(16)
C7 C2 C3 C4 -4.8(3)
C8 P1 C1 C2 167.51(12)
C8 P1 C14 C15 51.50(17)
C8 P1 C14 C19 -125.42(15)
C8 C9 C10 C11 0.6(3)
C9 C8 C13 C12 -0.9(3)
C9 C10 C11 C12 -0.5(3)
C10 C11 C12 C13 -0.3(3)
C11 C12 C13 C8 1.1(3)
C13 C8 C9 C10 0.1(3)
C14 P1 C1 C2 -87.21(13)
C14 P1 C8 C9 41.37(16)
C14 P1 C8 C13 -142.42(16)
C14 C15 C16 C17 -1.3(3)
C15 C14 C19 C18 0.7(3)
C15 C16 C17 C18 1.4(3)
C16 C17 C18 C19 -0.4(3)
C17 C18 C19 C14 -0.6(3)
C19 C14 C15 C16 0.2(3)
C20 P2 C27 C28 93.93(15)
C20 P2 C27 C32 -87.49(18)
C20 P2 C33 C34 178.81(14)
C20 P2 C33 C38 -5.55(17)
C20 C21 C22 N1 0.8(3)
C20 C21 C22 C23 176.06(16)
C20 C21 C26 C25 -174.84(17)
C21 C22 C23 C24 -2.0(3)
C22 N1 C3 Hf -175.76(19)
C22 N1 C3 C2 -76.4(2)
C22 N1 C3 C4 111.26(19)
C22 C21 C26 C25 0.5(3)
C22 C23 C24 C25 1.3(3)
C23 C24 C25 C26 0.3(3)
C24 C25 C26 C21 -1.2(3)
C26 C21 C22 N1 -174.16(16)
C26 C21 C22 C23 1.1(2)
C27 P2 C20 C21 -69.87(13)
C27 P2 C33 C34 74.65(16)
C27 P2 C33 C38 -109.71(16)
C27 C28 C29 C30 -0.2(3)
C28 C27 C32 C31 1.6(3)
C28 C29 C30 C31 1.3(3)
C29 C30 C31 C32 -0.9(4)
C30 C31 C32 C27 -0.6(4)
C32 C27 C28 C29 -1.2(3)
C33 P2 C20 C21 -175.14(12)
C33 P2 C27 C28 -161.12(14)
C33 P2 C27 C32 17.47(19)
C33 C34 C35 C36 -0.4(3)
C34 C33 C38 C37 -1.1(3)
C34 C35 C36 C37 -0.8(3)
C35 C36 C37 C38 1.1(3)
C36 C37 C38 C33 -0.1(3)
C38 C33 C34 C35 1.4(3)

loop_
_exptl_oxdiff_crystal_face_indexfrac_h
_exptl_oxdiff_crystal_face_indexfrac_k
_exptl_oxdiff_crystal_face_indexfrac_l
_exptl_oxdiff_crystal_face_x
_exptl_oxdiff_crystal_face_y
_exptl_oxdiff_crystal_face_z
-3.9958 -15.0413 -12.9431 -0.0206 0.0723 0.9985
3.0300 0.0794 20.0147 -0.8389 0.2211 -0.4942
-2.9684 -15.9709 5.0739 -0.8093 0.1855 0.5860
-6.9741 -16.9858 2.0747 -0.7124 -0.0522 0.6771
4.9660 10.9430 -14.0566 0.9878 0.0458 -0.1046
-1.9722 -0.9252 20.0170 -0.8641 -0.0764 -0.4892
-14.0073 -12.0508 -11.9601 0.0778 -0.6372 0.7512
14.0073 12.0508 11.9601 -0.0778 0.6372 -0.7512
7.0113 -10.0146 -7.9575 -0.0663 0.6693 0.7282
-12.0140 5.9972 3.9707 0.0931 -0.9031 -0.4806
3.9958 15.0413 12.9431 0.0206 -0.0723 -0.9985
7.0000 -7.0000 12.0000 -0.7836 0.6276 0.0740
-8.0000 -0.0000 18.0000 -0.7293 -0.4872 -0.5303
-12.0000 -17.0000 -2.0000 -0.5301 -0.3800 0.7410
